data_4068058
loop_
_publ_author_name
'Liang, Lan-Chang'
'Hung, Yu-Ting'
'Huang, Yu-Lun'
'Chien, Pin-Shu'
'Lee, Pei-Ying'
'Chen, Wei-Chen'

_publ_section_title
;
 Divergent Carbonylation Reactivity Preferences of Nickel Complexes
 Containing Amido Pincer Ligands: Migratory Insertion versus Reductive
 Elimination
;
_journal_issue 2
_journal_name_full Organometallics
_journal_page_first 700
_journal_paper_doi 10.1021/om201041z
_journal_volume 31
_journal_year 2012
_chemical_formula_moiety 'C43 H51 N Ni O P2'
_chemical_formula_sum 'C43 H51 N Ni O P2'
_chemical_formula_weight 718.50
_chemical_name_systematic
;
 ?
;
_space_group_IT_number 2
_symmetry_cell_setting triclinic
_symmetry_space_group_name_Hall '-P 1'
_symmetry_space_group_name_H-M 'P -1'
_atom_sites_solution_hydrogens geom
_atom_sites_solution_primary direct
_atom_sites_solution_secondary difmap
_audit_creation_method SHELXL-97
_cell_angle_alpha 100.155(2)
_cell_angle_beta 93.943(2)
_cell_angle_gamma 94.441(2)
_cell_formula_units_Z 2
_cell_length_a 9.7027(3)
_cell_length_b 12.0266(4)
_cell_length_c 17.0790(7)
_cell_measurement_reflns_used 38395
_cell_measurement_temperature 200(2)
_cell_measurement_theta_max 25.028
_cell_measurement_theta_min 2.037
_cell_volume 1948.94(12)
_computing_cell_refinement 'HKL Scalepack (Otwinowski & Minor 1997)'
_computing_data_collection 'Collect (Nonius BV, 1997-2000)'
_computing_data_reduction 'HKL Denzo and Scalepack (Otwinowski & Minor 19'
_computing_molecular_graphics 'Ortep-3 for Windows (Farrugia, 1997)'
_computing_publication_material 'WinGX publication routines (Farrugia, 1999)'
_computing_structure_refinement 'SHELXL-97 (Sheldrick, 1997)'
_computing_structure_solution 'SHELXS-86 (Sheldrick, 1986)'
_diffrn_ambient_temperature 200(2)
_diffrn_detector_area_resol_mean 9
_diffrn_measured_fraction_theta_full 0.994
_diffrn_measured_fraction_theta_max 0.994
_diffrn_measurement_device_type KappaCCD
_diffrn_measurement_method 'CCD rotation images, thick slices'
_diffrn_radiation_monochromator graphite
_diffrn_radiation_source 'fine-focus sealed tube'
_diffrn_radiation_type MoK\a
_diffrn_radiation_wavelength 0.71073
_diffrn_reflns_av_R_equivalents 0.0871
_diffrn_reflns_av_sigmaI/netI 0.0757
_diffrn_reflns_limit_h_max 11
_diffrn_reflns_limit_h_min -11
_diffrn_reflns_limit_k_max 14
_diffrn_reflns_limit_k_min -14
_diffrn_reflns_limit_l_max 20
_diffrn_reflns_limit_l_min -20
_diffrn_reflns_number 25784
_diffrn_reflns_theta_full 25.06
_diffrn_reflns_theta_max 25.06
_diffrn_reflns_theta_min 2.11
_exptl_absorpt_coefficient_mu 0.612
_exptl_absorpt_correction_T_max 0.9689
_exptl_absorpt_correction_T_min 0.796
_exptl_absorpt_correction_type multi-scan
_exptl_absorpt_process_details
;
 ?
;
_exptl_crystal_colour yellow
_exptl_crystal_density_diffrn 1.224
_exptl_crystal_density_method 'not measured'
_exptl_crystal_description prism
_exptl_crystal_F_000 764
_exptl_crystal_size_max 0.26
_exptl_crystal_size_mid 0.22
_exptl_crystal_size_min 0.08
_refine_diff_density_max 0.794
_refine_diff_density_min -0.831
_refine_diff_density_rms 0.210
_refine_ls_extinction_coef 0.040(3)
_refine_ls_extinction_expression Fc^*^=kFc[1+0.001xFc^2^\l^3^/sin(2\q)]^-1/4^
_refine_ls_extinction_method SHELXL
_refine_ls_goodness_of_fit_ref 1.128
_refine_ls_hydrogen_treatment constr
_refine_ls_matrix_type full
_refine_ls_number_parameters 434
_refine_ls_number_reflns 6891
_refine_ls_number_restraints 0
_refine_ls_restrained_S_all 1.128
_refine_ls_R_factor_all 0.1024
_refine_ls_R_factor_gt 0.0637
_refine_ls_shift/su_max 0.001
_refine_ls_shift/su_mean 0.000
_refine_ls_structure_factor_coef Fsqd
_refine_ls_weighting_details 'calc w=1/[\s^2^(Fo^2^)+(0.1049P)^2^+0.0000P] where P=(Fo^2^+2Fc^2^)/3'
_refine_ls_weighting_scheme calc
_refine_ls_wR_factor_gt 0.1517
_refine_ls_wR_factor_ref 0.1908
_reflns_number_gt 4905
_reflns_number_total 6891
_reflns_threshold_expression >2sigma(I)
_cod_data_source_file om201041z_si_002.cif
_cod_data_source_block 5357_5b
_cod_database_code 4068058

loop_
_symmetry_equiv_pos_as_xyz
'x, y, z'
'-x, -y, -z'

loop_
_atom_site_label
_atom_site_type_symbol
_atom_site_fract_x
_atom_site_fract_y
_atom_site_fract_z
_atom_site_U_iso_or_equiv
_atom_site_adp_type
_atom_site_occupancy
_atom_site_symmetry_multiplicity
_atom_site_calc_flag
_atom_site_refinement_flags
Ni1 Ni 0.45881(5) 0.16364(4) 0.26668(3) 0.0355(2) Uani 1 1 d .
P1 P 0.33853(11) 0.30960(9) 0.28134(6) 0.0372(3) Uani 1 1 d .
P2 P 0.60003(11) 0.03448(9) 0.23636(6) 0.0362(3) Uani 1 1 d .
O1 O 0.2974(3) 0.0359(3) 0.34859(19) 0.0528(8) Uani 1 1 d .
N1 N 0.6118(3) 0.2708(3) 0.2485(2) 0.0374(8) Uani 1 1 d .
C1 C 0.2438(5) 0.3269(4) 0.1874(3) 0.0484(11) Uani 1 1 d .
H1 H 0.1656 0.2709 0.1768 0.058 Uiso 1 1 d R
C2 C 0.3381(6) 0.3052(5) 0.1196(3) 0.0699(16) Uani 1 1 d .
H2A H 0.2894 0.3134 0.0704 0.084 Uiso 1 1 d R
H2B H 0.3671 0.2299 0.1147 0.084 Uiso 1 1 d R
H2C H 0.4180 0.3594 0.1313 0.084 Uiso 1 1 d R
C3 C 0.1855(6) 0.4425(4) 0.1922(3) 0.0658(15) Uani 1 1 d .
H3A H 0.1367 0.4458 0.1419 0.079 Uiso 1 1 d R
H3B H 0.2616 0.5005 0.2033 0.079 Uiso 1 1 d R
H3C H 0.1235 0.4542 0.2337 0.079 Uiso 1 1 d R
C4 C 0.2198(5) 0.3408(4) 0.3603(3) 0.0501(12) Uani 1 1 d .
H4 H 0.1996 0.4184 0.3637 0.060 Uiso 1 1 d R
C5 C 0.0838(5) 0.2640(5) 0.3429(3) 0.0655(14) Uani 1 1 d .
H5A H 0.0243 0.2828 0.3851 0.079 Uiso 1 1 d R
H5B H 0.1041 0.1865 0.3391 0.079 Uiso 1 1 d R
H5C H 0.0381 0.2741 0.2933 0.079 Uiso 1 1 d R
C6 C 0.2935(6) 0.3299(5) 0.4401(3) 0.0650(15) Uani 1 1 d .
H6A H 0.2333 0.3464 0.4822 0.078 Uiso 1 1 d R
H6B H 0.3754 0.3821 0.4511 0.078 Uiso 1 1 d R
H6C H 0.3190 0.2538 0.4369 0.078 Uiso 1 1 d R
C7 C 0.4793(5) 0.4224(3) 0.3007(2) 0.0401(10) Uani 1 1 d .
C8 C 0.4667(5) 0.5350(4) 0.3353(3) 0.0474(11) Uani 1 1 d .
H8 H 0.3779 0.5576 0.3501 0.057 Uiso 1 1 d R
C9 C 0.5817(6) 0.6135(4) 0.3484(3) 0.0552(13) Uani 1 1 d .
H9 H 0.5729 0.6915 0.3708 0.066 Uiso 1 1 d R
C10 C 0.7072(6) 0.5798(4) 0.3290(3) 0.0561(13) Uani 1 1 d .
H10 H 0.7874 0.6339 0.3389 0.067 Uiso 1 1 d R
C11 C 0.7238(5) 0.4682(4) 0.2950(3) 0.0470(11) Uani 1 1 d .
H11 H 0.8138 0.4458 0.2826 0.056 Uiso 1 1 d R
C12 C 0.6085(5) 0.3859(3) 0.2786(2) 0.0410(10) Uani 1 1 d .
C13 C 0.7093(4) 0.2298(4) 0.1983(2) 0.0376(10) Uani 1 1 d .
C14 C 0.7915(5) 0.2933(4) 0.1546(3) 0.0489(11) Uani 1 1 d .
H14 H 0.7876 0.3740 0.1619 0.059 Uiso 1 1 d R
C15 C 0.8792(5) 0.2408(4) 0.1021(3) 0.0531(12) Uani 1 1 d .
H15 H 0.9338 0.2853 0.0720 0.064 Uiso 1 1 d R
C16 C 0.8896(5) 0.1256(5) 0.0905(3) 0.0580(13) Uani 1 1 d .
H16 H 0.9546 0.0919 0.0558 0.070 Uiso 1 1 d R
C17 C 0.8081(5) 0.0613(4) 0.1305(3) 0.0482(11) Uani 1 1 d .
H17 H 0.8100 -0.0196 0.1213 0.058 Uiso 1 1 d R
C18 C 0.7191(4) 0.1108(4) 0.1840(2) 0.0402(10) Uani 1 1 d .
C19 C 0.6986(5) -0.0083(3) 0.3191(2) 0.0392(10) Uani 1 1 d .
C20 C 0.8403(5) -0.0138(4) 0.3216(3) 0.0522(12) Uani 1 1 d .
H20 H 0.8897 0.0088 0.2793 0.063 Uiso 1 1 d R
C21 C 0.9096(5) -0.0504(5) 0.3849(3) 0.0641(14) Uani 1 1 d .
H21 H 1.0077 -0.0565 0.3859 0.077 Uiso 1 1 d R
C22 C 0.8400(6) -0.0800(4) 0.4456(3) 0.0588(13) Uani 1 1 d .
H22 H 0.8893 -0.1041 0.4894 0.071 Uiso 1 1 d R
C23 C 0.6996(6) -0.0730(4) 0.4449(3) 0.0589(13) Uani 1 1 d .
H23 H 0.6507 -0.0939 0.4878 0.071 Uiso 1 1 d R
C24 C 0.6278(5) -0.0368(4) 0.3819(3) 0.0491(11) Uani 1 1 d .
H24 H 0.5296 -0.0313 0.3813 0.059 Uiso 1 1 d R
C25 C 0.5451(4) -0.0979(4) 0.1674(3) 0.0421(10) Uani 1 1 d .
C26 C 0.5463(5) -0.2033(4) 0.1896(3) 0.0549(12) Uani 1 1 d .
H26 H 0.5845 -0.2076 0.2422 0.066 Uiso 1 1 d R
C27 C 0.4946(6) -0.2999(5) 0.1351(4) 0.0750(17) Uani 1 1 d .
H27 H 0.4958 -0.3730 0.1502 0.090 Uiso 1 1 d R
C28 C 0.4396(6) -0.2926(6) 0.0601(4) 0.0806(19) Uani 1 1 d .
H28 H 0.4021 -0.3592 0.0229 0.097 Uiso 1 1 d R
C29 C 0.4388(6) -0.1880(6) 0.0381(3) 0.0721(16) Uani 1 1 d .
H29 H 0.4036 -0.1820 -0.0147 0.086 Uiso 1 1 d R
C30 C 0.4888(5) -0.0916(5) 0.0904(3) 0.0560(12) Uani 1 1 d .
H30 H 0.4850 -0.0187 0.0753 0.067 Uiso 1 1 d R
C31 C 0.3148(4) 0.0600(4) 0.2838(3) 0.0422(11) Uani 1 1 d .
C32 C 0.2167(5) 0.0069(4) 0.2110(3) 0.0460(11) Uani 1 1 d .
H32A H 0.1369 0.0491 0.2092 0.055 Uiso 1 1 d R
H32B H 0.2640 0.0084 0.1636 0.055 Uiso 1 1 d R
C33 C 0.1641(5) -0.1157(4) 0.2104(3) 0.0518(12) Uani 1 1 d .
H33A H 0.2418 -0.1605 0.2102 0.062 Uiso 1 1 d R
H33B H 0.1163 -0.1197 0.2573 0.062 Uiso 1 1 d R
C34 C 0.0658(5) -0.1672(4) 0.1402(3) 0.0592(13) Uani 1 1 d .
H34A H -0.0077 -0.1189 0.1363 0.071 Uiso 1 1 d R
H34B H 0.1151 -0.1727 0.0930 0.071 Uiso 1 1 d R
C35 C -0.0020(7) -0.2827(5) 0.1415(4) 0.0818(18) Uani 1 1 d .
H35A H 0.0673 -0.3356 0.1355 0.098 Uiso 1 1 d R
H35B H -0.0398 -0.2817 0.1921 0.098 Uiso 1 1 d R
C36 C -0.1163(8) -0.3246(6) 0.0771(4) 0.094(2) Uani 1 1 d .
H36A H -0.1876 -0.2734 0.0831 0.112 Uiso 1 1 d R
H36B H -0.0800 -0.3257 0.0261 0.112 Uiso 1 1 d R
C37 C -0.1836(8) -0.4377(6) 0.0787(5) 0.120(3) Uani 1 1 d .
H37A H -0.2556 -0.4571 0.0359 0.144 Uiso 1 1 d R
H37B H -0.2229 -0.4392 0.1286 0.144 Uiso 1 1 d R
H37C H -0.1154 -0.4915 0.0716 0.144 Uiso 1 1 d R
C38 C 0.2832(8) 0.6863(6) 0.5263(3) 0.0798(18) Uani 1 1 d .
H38 H 0.3361 0.6788 0.5744 0.096 Uiso 1 1 d R
C39 C 0.3207(7) 0.7701(5) 0.4852(4) 0.0809(18) Uani 1 1 d .
H39 H 0.4001 0.8225 0.5054 0.097 Uiso 1 1 d R
C40 C 0.2410(7) 0.7786(5) 0.4167(4) 0.0841(19) Uani 1 1 d .
H40 H 0.2668 0.8355 0.3862 0.101 Uiso 1 1 d R
C41 C 0.1285(7) 0.7052(5) 0.3901(4) 0.0776(17) Uani 1 1 d .
H41 H 0.0725 0.7126 0.3430 0.093 Uiso 1 1 d R
C42 C 0.0933(6) 0.6214(5) 0.4322(4) 0.0692(15) Uani 1 1 d .
H42 H 0.0135 0.5689 0.4133 0.083 Uiso 1 1 d R
C43 C 0.1710(7) 0.6126(5) 0.4991(4) 0.0761(18) Uani 1 1 d .
H43 H 0.1449 0.5527 0.5271 0.091 Uiso 1 1 d R

loop_
_atom_site_aniso_label
_atom_site_aniso_U_11
_atom_site_aniso_U_22
_atom_site_aniso_U_33
_atom_site_aniso_U_23
_atom_site_aniso_U_13
_atom_site_aniso_U_12
Ni1 0.0366(3) 0.0334(3) 0.0378(3) 0.0094(2) 0.0030(2) 0.0053(2)
P1 0.0388(6) 0.0350(6) 0.0382(6) 0.0076(5) 0.0003(5) 0.0071(5)
P2 0.0374(6) 0.0357(6) 0.0361(6) 0.0080(5) 0.0007(5) 0.0074(5)
O1 0.058(2) 0.0548(19) 0.0483(19) 0.0171(16) 0.0098(16) 0.0016(16)
N1 0.0362(19) 0.0343(19) 0.0421(19) 0.0103(15) 0.0013(16) -0.0001(15)
C1 0.044(3) 0.046(3) 0.054(3) 0.010(2) -0.010(2) 0.003(2)
C2 0.085(4) 0.090(4) 0.037(3) 0.018(3) -0.004(3) 0.020(3)
C3 0.069(4) 0.060(3) 0.068(3) 0.023(3) -0.023(3) 0.010(3)
C4 0.056(3) 0.046(3) 0.051(3) 0.009(2) 0.012(2) 0.018(2)
C5 0.053(3) 0.067(3) 0.079(4) 0.010(3) 0.022(3) 0.011(3)
C6 0.079(4) 0.071(4) 0.049(3) 0.014(3) 0.015(3) 0.018(3)
C7 0.052(3) 0.034(2) 0.035(2) 0.0102(18) -0.005(2) 0.003(2)
C8 0.058(3) 0.038(2) 0.045(3) 0.006(2) -0.006(2) 0.008(2)
C9 0.075(4) 0.032(2) 0.054(3) 0.006(2) -0.009(3) -0.002(3)
C10 0.064(3) 0.050(3) 0.048(3) 0.008(2) -0.013(2) -0.013(3)
C11 0.052(3) 0.046(3) 0.041(3) 0.009(2) -0.005(2) -0.006(2)
C12 0.051(3) 0.038(2) 0.034(2) 0.0120(19) -0.007(2) 0.001(2)
C13 0.030(2) 0.047(2) 0.036(2) 0.0113(19) -0.0038(18) 0.0011(19)
C14 0.048(3) 0.051(3) 0.046(3) 0.014(2) -0.004(2) -0.003(2)
C15 0.045(3) 0.073(4) 0.044(3) 0.020(2) 0.006(2) -0.005(2)
C16 0.043(3) 0.082(4) 0.051(3) 0.012(3) 0.011(2) 0.013(3)
C17 0.046(3) 0.054(3) 0.048(3) 0.014(2) 0.006(2) 0.012(2)
C18 0.033(2) 0.051(3) 0.040(2) 0.014(2) 0.0023(19) 0.009(2)
C19 0.050(3) 0.028(2) 0.038(2) 0.0049(18) -0.004(2) 0.0038(19)
C20 0.044(3) 0.066(3) 0.049(3) 0.015(2) 0.001(2) 0.012(2)
C21 0.049(3) 0.087(4) 0.058(3) 0.019(3) -0.011(3) 0.015(3)
C22 0.066(4) 0.059(3) 0.052(3) 0.019(2) -0.019(3) 0.006(3)
C23 0.079(4) 0.054(3) 0.046(3) 0.020(2) -0.002(3) 0.000(3)
C24 0.052(3) 0.051(3) 0.045(3) 0.014(2) -0.002(2) 0.004(2)
C25 0.036(2) 0.046(3) 0.042(2) 0.003(2) 0.0032(19) 0.005(2)
C26 0.063(3) 0.040(3) 0.059(3) 0.003(2) 0.002(2) 0.002(2)
C27 0.078(4) 0.049(3) 0.091(5) -0.003(3) 0.010(4) -0.007(3)
C28 0.068(4) 0.081(5) 0.072(4) -0.031(4) -0.001(3) -0.012(3)
C29 0.067(4) 0.089(5) 0.048(3) -0.013(3) -0.007(3) 0.000(3)
C30 0.053(3) 0.066(3) 0.045(3) 0.002(2) -0.005(2) 0.007(3)
C31 0.044(3) 0.040(2) 0.046(3) 0.011(2) 0.010(2) 0.013(2)
C32 0.043(3) 0.045(3) 0.051(3) 0.012(2) 0.005(2) 0.003(2)
C33 0.050(3) 0.043(3) 0.062(3) 0.012(2) -0.004(2) 0.003(2)
C34 0.054(3) 0.053(3) 0.068(3) 0.010(3) -0.004(3) 0.001(2)
C35 0.099(5) 0.059(3) 0.082(4) 0.020(3) -0.026(4) -0.013(3)
C36 0.107(5) 0.080(4) 0.086(5) 0.023(4) -0.018(4) -0.034(4)
C37 0.123(7) 0.092(5) 0.142(7) 0.052(5) -0.042(5) -0.035(5)
C38 0.097(5) 0.099(5) 0.045(3) 0.013(3) -0.002(3) 0.025(4)
C39 0.072(4) 0.062(4) 0.099(5) -0.003(3) -0.005(4) -0.001(3)
C40 0.091(5) 0.062(4) 0.107(5) 0.042(4) 0.002(4) 0.003(4)
C41 0.068(4) 0.082(4) 0.085(4) 0.028(4) -0.012(3) 0.012(3)
C42 0.061(4) 0.062(3) 0.089(4) 0.019(3) 0.014(3) 0.009(3)
C43 0.089(5) 0.071(4) 0.082(4) 0.037(3) 0.036(4) 0.018(4)

loop_
_atom_type_symbol
_atom_type_description
_atom_type_scat_dispersion_real
_atom_type_scat_dispersion_imag
_atom_type_scat_source
C C 0.0033 0.0016 'International Tables Vol C Tables 4.2.6.8 and 6.1.1.4'
H H 0.0000 0.0000 'International Tables Vol C Tables 4.2.6.8 and 6.1.1.4'
N N 0.0061 0.0033 'International Tables Vol C Tables 4.2.6.8 and 6.1.1.4'
Ni Ni 0.3393 1.1124 'International Tables Vol C Tables 4.2.6.8 and 6.1.1.4'
O O 0.0106 0.0060 'International Tables Vol C Tables 4.2.6.8 and 6.1.1.4'
P P 0.1023 0.0942 'International Tables Vol C Tables 4.2.6.8 and 6.1.1.4'

loop_
_geom_angle_atom_site_label_1
_geom_angle_atom_site_label_2
_geom_angle_atom_site_label_3
_geom_angle
C31 Ni1 N1 179.18(15)
C31 Ni1 P2 93.90(12)
N1 Ni1 P2 85.28(10)
C31 Ni1 P1 95.58(12)
N1 Ni1 P1 85.24(10)
P2 Ni1 P1 168.97(5)
C7 P1 C4 107.0(2)
C7 P1 C1 105.3(2)
C4 P1 C1 106.5(2)
C7 P1 Ni1 99.45(14)
C4 P1 Ni1 123.87(15)
C1 P1 Ni1 112.87(15)
C18 P2 C19 108.0(2)
C18 P2 C25 104.9(2)
C19 P2 C25 104.61(19)
C18 P2 Ni1 99.24(13)
C19 P2 Ni1 116.90(14)
C25 P2 Ni1 121.77(14)
C13 N1 C12 122.7(4)
C13 N1 Ni1 118.0(3)
C12 N1 Ni1 118.9(3)
C2 C1 C3 111.3(4)
C2 C1 P1 109.2(3)
C3 C1 P1 113.4(3)
C2 C1 H1 108.7
C3 C1 H1 106.6
P1 C1 H1 107.6
C1 C2 H2A 109.8
C1 C2 H2B 110.0
H2A C2 H2B 109.5
C1 C2 H2C 108.7
H2A C2 H2C 109.5
H2B C2 H2C 109.5
C1 C3 H3A 109.3
C1 C3 H3B 108.5
H3A C3 H3B 109.5
C1 C3 H3C 110.6
H3A C3 H3C 109.5
H3B C3 H3C 109.5
C6 C4 C5 110.9(4)
C6 C4 P1 109.0(3)
C5 C4 P1 112.3(3)
C6 C4 H4 107.6
C5 C4 H4 109.0
P1 C4 H4 107.8
C4 C5 H5A 110.1
C4 C5 H5B 109.0
H5A C5 H5B 109.5
C4 C5 H5C 109.4
H5A C5 H5C 109.5
H5B C5 H5C 109.5
C4 C6 H6A 110.3
C4 C6 H6B 109.3
H6A C6 H6B 109.5
C4 C6 H6C 108.9
H6A C6 H6C 109.5
H6B C6 H6C 109.5
C8 C7 C12 121.2(4)
C8 C7 P1 125.2(4)
C12 C7 P1 113.6(3)
C9 C8 C7 120.2(4)
C9 C8 H8 120.1
C7 C8 H8 119.7
C10 C9 C8 119.5(4)
C10 C9 H9 120.1
C8 C9 H9 120.4
C9 C10 C11 121.9(5)
C9 C10 H10 119.6
C11 C10 H10 118.5
C10 C11 C12 120.5(4)
C10 C11 H11 120.5
C12 C11 H11 119.0
N1 C12 C11 126.2(4)
N1 C12 C7 116.9(4)
C11 C12 C7 116.7(4)
N1 C13 C14 126.0(4)
N1 C13 C18 117.2(4)
C14 C13 C18 116.5(4)
C15 C14 C13 120.5(4)
C15 C14 H14 120.1
C13 C14 H14 119.5
C16 C15 C14 122.1(4)
C16 C15 H15 118.4
C14 C15 H15 119.5
C17 C16 C15 118.7(4)
C17 C16 H16 120.9
C15 C16 H16 120.3
C16 C17 C18 121.0(4)
C16 C17 H17 120.3
C18 C17 H17 118.7
C17 C18 C13 121.2(4)
C17 C18 P2 125.1(3)
C13 C18 P2 113.6(3)
C20 C19 C24 118.9(4)
C20 C19 P2 122.5(3)
C24 C19 P2 118.6(3)
C19 C20 C21 120.1(4)
C19 C20 H20 118.9
C21 C20 H20 121.0
C22 C21 C20 120.9(5)
C22 C21 H21 118.8
C20 C21 H21 120.2
C21 C22 C23 119.8(4)
C21 C22 H22 120.1
C23 C22 H22 120.1
C22 C23 C24 120.4(5)
C22 C23 H23 119.6
C24 C23 H23 120.0
C19 C24 C23 119.9(5)
C19 C24 H24 119.4
C23 C24 H24 120.7
C26 C25 C30 118.8(4)
C26 C25 P2 122.9(3)
C30 C25 P2 118.1(3)
C25 C26 C27 119.5(5)
C25 C26 H26 118.8
C27 C26 H26 121.7
C28 C27 C26 121.2(5)
C28 C27 H27 119.1
C26 C27 H27 119.7
C27 C28 C29 119.2(5)
C27 C28 H28 121.1
C29 C28 H28 119.6
C30 C29 C28 120.9(5)
C30 C29 H29 119.0
C28 C29 H29 120.1
C29 C30 C25 120.4(5)
C29 C30 H30 120.5
C25 C30 H30 119.2
O1 C31 C32 120.7(4)
O1 C31 Ni1 123.1(4)
C32 C31 Ni1 116.2(3)
C33 C32 C31 113.9(4)
C33 C32 H32A 107.1
C31 C32 H32A 109.6
C33 C32 H32B 107.4
C31 C32 H32B 109.3
H32A C32 H32B 109.5
C34 C33 C32 114.1(4)
C34 C33 H33A 107.8
C32 C33 H33A 108.9
C34 C33 H33B 107.2
C32 C33 H33B 109.2
H33A C33 H33B 109.5
C33 C34 C35 116.2(4)
C33 C34 H34A 108.7
C35 C34 H34A 106.5
C33 C34 H34B 108.4
C35 C34 H34B 107.4
H34A C34 H34B 109.5
C34 C35 C36 114.9(5)
C34 C35 H35A 108.3
C36 C35 H35A 107.4
C34 C35 H35B 108.6
C36 C35 H35B 108.1
H35A C35 H35B 109.5
C37 C36 C35 115.0(5)
C37 C36 H36A 106.3
C35 C36 H36A 108.4
C37 C36 H36B 108.6
C35 C36 H36B 109.0
H36A C36 H36B 109.5
C36 C37 H37A 109.1
C36 C37 H37B 110.8
H37A C37 H37B 109.5
C36 C37 H37C 108.5
H37A C37 H37C 109.5
H37B C37 H37C 109.5
C43 C38 C39 119.9(6)
C43 C38 H38 119.3
C39 C38 H38 120.7
C38 C39 C40 118.9(6)
C38 C39 H39 119.3
C40 C39 H39 121.9
C41 C40 C39 120.9(6)
C41 C40 H40 118.8
C39 C40 H40 120.3
C40 C41 C42 119.1(6)
C40 C41 H41 120.4
C42 C41 H41 120.5
C43 C42 C41 120.2(6)
C43 C42 H42 120.4
C41 C42 H42 119.3
C42 C43 C38 120.9(5)
C42 C43 H43 118.7
C38 C43 H43 120.4

loop_
_geom_bond_atom_site_label_1
_geom_bond_atom_site_label_2
_geom_bond_distance
Ni1 C31 1.873(4)
Ni1 N1 1.967(3)
Ni1 P2 2.1685(11)
Ni1 P1 2.1698(11)
P1 C7 1.818(5)
P1 C4 1.841(4)
P1 C1 1.845(4)
P2 C18 1.801(4)
P2 C19 1.823(4)
P2 C25 1.825(4)
O1 C31 1.211(5)
N1 C13 1.380(5)
N1 C12 1.393(5)
C1 C2 1.525(7)
C1 C3 1.531(6)
C1 H1 0.9600
C2 H2A 0.9600
C2 H2B 0.9600
C2 H2C 0.9600
C3 H3A 0.9600
C3 H3B 0.9599
C3 H3C 0.9601
C4 C6 1.527(7)
C4 C5 1.531(7)
C4 H4 0.9600
C5 H5A 0.9600
C5 H5B 0.9600
C5 H5C 0.9600
C6 H6A 0.9601
C6 H6B 0.9600
C6 H6C 0.9600
C7 C8 1.397(6)
C7 C12 1.414(6)
C8 C9 1.384(7)
C8 H8 0.9600
C9 C10 1.358(7)
C9 H9 0.9600
C10 C11 1.392(6)
C10 H10 0.9599
C11 C12 1.413(6)
C11 H11 0.9600
C13 C14 1.402(6)
C13 C18 1.420(6)
C14 C15 1.384(6)
C14 H14 0.9600
C15 C16 1.377(7)
C15 H15 0.9599
C16 C17 1.362(6)
C16 H16 0.9600
C17 C18 1.389(6)
C17 H17 0.9600
C19 C20 1.380(6)
C19 C24 1.391(6)
C20 C21 1.388(6)
C20 H20 0.9600
C21 C22 1.359(7)
C21 H21 0.9599
C22 C23 1.370(7)
C22 H22 0.9599
C23 C24 1.393(6)
C23 H23 0.9600
C24 H24 0.9599
C25 C26 1.386(6)
C25 C30 1.406(6)
C26 C27 1.390(7)
C26 H26 0.9599
C27 C28 1.373(8)
C27 H27 0.9599
C28 C29 1.375(8)
C28 H28 0.9600
C29 C30 1.365(8)
C29 H29 0.9599
C30 H30 0.9600
C31 C32 1.524(6)
C32 C33 1.521(6)
C32 H32A 0.9600
C32 H32B 0.9600
C33 C34 1.490(7)
C33 H33A 0.9600
C33 H33B 0.9600
C34 C35 1.495(7)
C34 H34A 0.9600
C34 H34B 0.9600
C35 C36 1.498(8)
C35 H35A 0.9600
C35 H35B 0.9600
C36 C37 1.468(8)
C36 H36A 0.9600
C36 H36B 0.9600
C37 H37A 0.9600
C37 H37B 0.9601
C37 H37C 0.9600
C38 C43 1.350(9)
C38 C39 1.367(9)
C38 H38 0.9601
C39 C40 1.381(9)
C39 H39 0.9600
C40 C41 1.348(9)
C40 H40 0.9600
C41 C42 1.373(8)
C41 H41 0.9600
C42 C43 1.349(8)
C42 H42 0.9600
C43 H43 0.9599
